data_7152695
loop_
_publ_author_name
'Jiang, Lingyong'
'Yu, Xingxin'
'Fang, Bing'
'Wu, Jie'

_publ_section_title
;
 Silver triflate-catalyzed tandem reaction of
 N'-(2-alkynylbenzylidene)hydrazide with pyridyne.
;
_journal_issue 40
_journal_name_full 'Organic &amp; biomolecular chemistry'
_journal_page_first 8102
_journal_page_last 8107
_journal_paper_doi 10.1039/c2ob26379c
_journal_volume 10
_journal_year 2012
_chemical_formula_sum 'C27 H20 Cl N3 O2 S'
_chemical_formula_weight 485.97
_chemical_name_systematic
;
?
;
_space_group_IT_number 4
_symmetry_cell_setting monoclinic
_symmetry_space_group_name_Hall 'P 2yb'
_symmetry_space_group_name_H-M 'P 1 21 1'
_atom_sites_solution_hydrogens geom
_atom_sites_solution_primary direct
_atom_sites_solution_secondary difmap
_audit_creation_method SHELXL-97
_cell_angle_alpha 90.00
_cell_angle_beta 90.403(7)
_cell_angle_gamma 90.00
_cell_formula_units_Z 2
_cell_length_a 10.673(5)
_cell_length_b 8.677(4)
_cell_length_c 12.475(6)
_cell_measurement_reflns_used 950
_cell_measurement_temperature 293(2)
_cell_measurement_theta_max 26.463
_cell_measurement_theta_min 3.432
_cell_volume 1155.3(9)
_computing_cell_refinement 'Bruker SMART'
_computing_data_collection 'Bruker SMART'
_computing_data_reduction 'Bruker SHELXTL'
_computing_molecular_graphics 'Bruker SHELXTL'
_computing_publication_material 'Bruker SHELXTL'
_computing_structure_refinement 'SHELXL-97 (Sheldrick, 1997)'
_computing_structure_solution 'SHELXS-97 (Sheldrick, 1990)'
_diffrn_ambient_temperature 293(2)
_diffrn_measured_fraction_theta_full 0.989
_diffrn_measured_fraction_theta_max 0.989
_diffrn_measurement_device_type 'CCD area detector'
_diffrn_measurement_method 'phi and omega scans'
_diffrn_radiation_monochromator graphite
_diffrn_radiation_source 'fine-focus sealed tube'
_diffrn_radiation_type MoK\a
_diffrn_radiation_wavelength 0.71073
_diffrn_reflns_av_R_equivalents 0.0349
_diffrn_reflns_av_sigmaI/netI 0.0315
_diffrn_reflns_limit_h_max 10
_diffrn_reflns_limit_h_min -12
_diffrn_reflns_limit_k_max 5
_diffrn_reflns_limit_k_min -10
_diffrn_reflns_limit_l_max 14
_diffrn_reflns_limit_l_min -14
_diffrn_reflns_number 4044
_diffrn_reflns_theta_full 25.01
_diffrn_reflns_theta_max 25.01
_diffrn_reflns_theta_min 1.63
_exptl_absorpt_coefficient_mu 0.287
_exptl_absorpt_correction_T_max 0.9502
_exptl_absorpt_correction_T_min 0.9317
_exptl_absorpt_correction_type multi-scan
_exptl_absorpt_process_details sadabs
_exptl_crystal_colour colourless
_exptl_crystal_density_diffrn 1.397
_exptl_crystal_density_method 'not measured'
_exptl_crystal_description prism
_exptl_crystal_F_000 504
_exptl_crystal_size_max 0.25
_exptl_crystal_size_mid 0.20
_exptl_crystal_size_min 0.18
_refine_diff_density_max 0.272
_refine_diff_density_min -0.368
_refine_diff_density_rms 0.072
_refine_ls_abs_structure_details 'Flack H D (1983), Acta Cryst. A39, 876-881'
_refine_ls_abs_structure_Flack 0.01(11)
_refine_ls_extinction_method none
_refine_ls_goodness_of_fit_ref 0.914
_refine_ls_hydrogen_treatment constr
_refine_ls_matrix_type full
_refine_ls_number_parameters 308
_refine_ls_number_reflns 2792
_refine_ls_number_restraints 1
_refine_ls_restrained_S_all 0.914
_refine_ls_R_factor_all 0.0484
_refine_ls_R_factor_gt 0.0450
_refine_ls_shift/su_max 0.000
_refine_ls_shift/su_mean 0.000
_refine_ls_structure_factor_coef Fsqd
_refine_ls_weighting_details 'calc w=1/[\s^2^(Fo^2^)+(0.1029P)^2^+0.5000P] where P=(Fo^2^+2Fc^2^)/3'
_refine_ls_weighting_scheme calc
_refine_ls_wR_factor_gt 0.1308
_refine_ls_wR_factor_ref 0.1346
_reflns_number_gt 2545
_reflns_number_total 2792
_reflns_threshold_expression >2sigma(I)
_cod_data_source_file c2ob26379c.txt
_cod_data_source_block a11117a
_cod_depositor_comments
;
The following automatic conversions were performed:

'_symmetry_cell_setting' value 'Monoclinic' changed to 'monoclinic'
according to /home/saulius/struct/CIF-dictionaries/cif_core.dic
dictionary named 'cif_core.dic' version 2.4.2 from 2011-04-26.

Automatic conversion script
Id: cif_fix_values 1891 2012-01-12 08:04:46Z andrius 
;
_cod_original_cell_volume 1155.2(10)
_cod_original_sg_symbol_H-M P2(1)
_cod_database_code 7152695

loop_
_symmetry_equiv_pos_as_xyz
'x, y, z'
'-x, y+1/2, -z'

loop_
_atom_site_label
_atom_site_type_symbol
_atom_site_fract_x
_atom_site_fract_y
_atom_site_fract_z
_atom_site_U_iso_or_equiv
_atom_site_adp_type
_atom_site_occupancy
_atom_site_symmetry_multiplicity
_atom_site_calc_flag
_atom_site_refinement_flags
S1 S 0.56030(9) 0.18037(12) 0.63402(7) 0.0434(3) Uani 1 1 d .
Cl1 Cl 0.86048(13) -0.32122(17) 0.94622(10) 0.0738(4) Uani 1 1 d .
N1 N 0.7341(4) -0.3487(5) 0.7693(3) 0.0617(10) Uani 1 1 d .
N2 N 0.6802(3) 0.1268(4) 0.7154(3) 0.0410(7) Uani 1 1 d .
C20 C 0.7350(3) 0.2515(5) 0.7857(3) 0.0422(9) Uani 1 1 d .
H20 H 0.7141 0.3531 0.7564 0.051 Uiso 1 1 calc R
O1 O 0.5404(3) 0.3398(4) 0.6581(3) 0.0586(8) Uani 1 1 d .
O2 O 0.5907(3) 0.1373(5) 0.5274(2) 0.0614(9) Uani 1 1 d .
C1 C 0.7818(4) -0.2450(6) 0.8333(4) 0.0498(10) Uani 1 1 d .
C2 C 0.7742(4) -0.0845(5) 0.8233(3) 0.0418(9) Uani 1 1 d .
C3 C 0.7054(4) -0.0297(5) 0.7324(3) 0.0406(9) Uani 1 1 d .
C4 C 0.6629(4) -0.1409(5) 0.6588(3) 0.0489(10) Uani 1 1 d .
H4 H 0.6244 -0.1114 0.5949 0.059 Uiso 1 1 calc R
C5 C 0.6795(5) -0.2956(6) 0.6831(4) 0.0608(12) Uani 1 1 d .
H5 H 0.6493 -0.3673 0.6339 0.073 Uiso 1 1 calc R
C6 C 0.4290(3) 0.0726(5) 0.6747(3) 0.0396(8) Uani 1 1 d .
C7 C 0.3790(4) 0.0949(5) 0.7757(3) 0.0478(10) Uani 1 1 d .
H7 H 0.4150 0.1650 0.8232 0.057 Uiso 1 1 calc R
C8 C 0.2743(4) 0.0106(6) 0.8045(3) 0.0529(11) Uani 1 1 d .
H8 H 0.2402 0.0240 0.8722 0.063 Uiso 1 1 calc R
C9 C 0.2191(4) -0.0939(6) 0.7336(4) 0.0523(10) Uani 1 1 d .
C10 C 0.2714(4) -0.1126(6) 0.6334(4) 0.0557(12) Uani 1 1 d .
H10 H 0.2353 -0.1819 0.5855 0.067 Uiso 1 1 calc R
C11 C 0.3759(4) -0.0308(6) 0.6030(3) 0.0496(10) Uani 1 1 d .
H11 H 0.4102 -0.0448 0.5353 0.060 Uiso 1 1 calc R
C12 C 0.1050(4) -0.1852(8) 0.7658(5) 0.0746(15) Uani 1 1 d .
H12A H 0.0355 -0.1571 0.7206 0.112 Uiso 1 1 calc R
H12B H 0.0852 -0.1632 0.8391 0.112 Uiso 1 1 calc R
H12C H 0.1220 -0.2932 0.7580 0.112 Uiso 1 1 calc R
C13 C 0.8358(4) 0.0261(6) 0.9034(3) 0.0500(10) Uani 1 1 d .
H13 H 0.8815 -0.0341 0.9574 0.060 Uiso 1 1 calc R
C14 C 0.7362(4) 0.1184(6) 0.9579(3) 0.0508(11) Uani 1 1 d .
C15 C 0.6904(5) 0.0903(7) 1.0614(4) 0.0677(14) Uani 1 1 d .
H15 H 0.7241 0.0113 1.1029 0.081 Uiso 1 1 calc R
C16 C 0.5955(5) 0.1803(10) 1.1005(4) 0.0805(18) Uani 1 1 d .
H16 H 0.5649 0.1616 1.1689 0.097 Uiso 1 1 calc R
C17 C 0.5448(5) 0.2983(9) 1.0400(5) 0.0800(19) Uani 1 1 d .
H17 H 0.4796 0.3571 1.0675 0.096 Uiso 1 1 calc R
C18 C 0.5903(4) 0.3294(7) 0.9390(4) 0.0590(12) Uani 1 1 d .
H18 H 0.5577 0.4104 0.8987 0.071 Uiso 1 1 calc R
C19 C 0.6861(4) 0.2374(5) 0.8982(3) 0.0478(10) Uani 1 1 d .
N3 N 0.9260(3) 0.1220(5) 0.8435(3) 0.0495(9) Uani 1 1 d .
C21 C 0.8774(3) 0.2275(5) 0.7842(3) 0.0430(9) Uani 1 1 d .
C22 C 0.9559(4) 0.3189(5) 0.7108(4) 0.0481(10) Uani 1 1 d .
C23 C 1.0861(4) 0.3188(7) 0.7248(5) 0.0708(14) Uani 1 1 d .
H23 H 1.1213 0.2675 0.7832 0.085 Uiso 1 1 calc R
C24 C 1.1626(5) 0.3936(8) 0.6534(5) 0.0791(18) Uani 1 1 d .
H24 H 1.2490 0.3907 0.6634 0.095 Uiso 1 1 calc R
C25 C 1.1126(6) 0.4734(8) 0.5664(5) 0.0768(16) Uani 1 1 d .
H25 H 1.1644 0.5237 0.5181 0.092 Uiso 1 1 calc R
C26 C 0.9847(6) 0.4760(8) 0.5539(4) 0.0757(16) Uani 1 1 d .
H26 H 0.9499 0.5292 0.4962 0.091 Uiso 1 1 calc R
C27 C 0.9059(4) 0.4009(7) 0.6254(4) 0.0598(12) Uani 1 1 d .
H27 H 0.8195 0.4059 0.6158 0.072 Uiso 1 1 calc R

loop_
_atom_site_aniso_label
_atom_site_aniso_U_11
_atom_site_aniso_U_22
_atom_site_aniso_U_33
_atom_site_aniso_U_23
_atom_site_aniso_U_13
_atom_site_aniso_U_12
S1 0.0454(5) 0.0348(5) 0.0499(5) 0.0080(4) -0.0019(3) -0.0003(5)
Cl1 0.0839(8) 0.0580(8) 0.0796(7) 0.0331(7) 0.0091(6) 0.0102(7)
N1 0.072(3) 0.032(2) 0.081(3) 0.004(2) 0.016(2) 0.0020(19)
N2 0.0371(16) 0.0290(17) 0.0569(18) -0.0017(14) -0.0015(13) 0.0015(14)
C20 0.0363(18) 0.0287(19) 0.062(2) -0.0031(18) -0.0004(16) 0.0005(17)
O1 0.0601(18) 0.0344(16) 0.081(2) 0.0080(16) -0.0106(15) 0.0039(15)
O2 0.0696(19) 0.068(2) 0.0470(14) 0.0119(16) 0.0061(13) -0.0150(18)
C1 0.046(2) 0.039(2) 0.064(2) 0.014(2) 0.0166(18) 0.005(2)
C2 0.040(2) 0.035(2) 0.051(2) 0.0051(18) 0.0125(16) 0.0008(18)
C3 0.0374(19) 0.030(2) 0.054(2) 0.0025(18) 0.0104(16) 0.0015(16)
C4 0.054(2) 0.034(2) 0.059(2) -0.0063(19) 0.0028(18) 0.0042(19)
C5 0.076(3) 0.035(3) 0.072(3) -0.010(2) 0.008(2) -0.002(2)
C6 0.0366(19) 0.037(2) 0.0451(18) 0.0031(17) -0.0022(14) 0.0038(17)
C7 0.048(2) 0.046(3) 0.049(2) -0.0107(19) -0.0017(17) 0.0029(19)
C8 0.050(2) 0.055(3) 0.055(2) -0.004(2) 0.0119(18) 0.006(2)
C9 0.042(2) 0.044(2) 0.071(3) -0.003(2) 0.0061(19) 0.006(2)
C10 0.047(2) 0.057(3) 0.063(2) -0.016(2) -0.0038(19) -0.005(2)
C11 0.052(2) 0.053(3) 0.0439(19) -0.012(2) 0.0022(16) 0.000(2)
C12 0.047(3) 0.063(4) 0.114(4) -0.007(3) 0.020(2) -0.003(3)
C13 0.046(2) 0.047(3) 0.057(2) 0.006(2) -0.0032(17) -0.003(2)
C14 0.049(2) 0.048(3) 0.055(2) -0.007(2) 0.0002(18) -0.013(2)
C15 0.078(3) 0.070(4) 0.055(2) -0.010(3) 0.005(2) -0.018(3)
C16 0.082(3) 0.096(5) 0.063(3) -0.028(4) 0.022(2) -0.028(4)
C17 0.062(3) 0.085(5) 0.093(4) -0.049(4) 0.023(3) -0.011(3)
C18 0.042(2) 0.055(3) 0.080(3) -0.025(3) 0.005(2) -0.005(2)
C19 0.0385(19) 0.041(2) 0.064(2) -0.011(2) 0.0032(17) -0.0065(19)
N3 0.0373(17) 0.043(2) 0.068(2) 0.0038(17) 0.0004(15) 0.0000(16)
C21 0.0373(19) 0.032(2) 0.059(2) -0.0061(18) 0.0017(17) -0.0008(17)
C22 0.042(2) 0.031(2) 0.071(3) -0.005(2) 0.0082(18) -0.0016(18)
C23 0.043(2) 0.061(3) 0.109(4) 0.016(3) 0.001(2) 0.000(2)
C24 0.044(3) 0.069(4) 0.125(5) 0.013(4) 0.018(3) -0.005(3)
C25 0.072(3) 0.065(4) 0.093(4) -0.005(3) 0.031(3) -0.015(3)
C26 0.078(4) 0.079(4) 0.070(3) 0.015(3) 0.007(3) -0.013(3)
C27 0.048(2) 0.059(3) 0.072(3) 0.005(3) 0.001(2) -0.005(2)

loop_
_atom_type_symbol
_atom_type_description
_atom_type_scat_dispersion_real
_atom_type_scat_dispersion_imag
_atom_type_scat_source
C C 0.0033 0.0016 'International Tables Vol C Tables 4.2.6.8 and 6.1.1.4'
H H 0.0000 0.0000 'International Tables Vol C Tables 4.2.6.8 and 6.1.1.4'
N N 0.0061 0.0033 'International Tables Vol C Tables 4.2.6.8 and 6.1.1.4'
S S 0.1246 0.1234 'International Tables Vol C Tables 4.2.6.8 and 6.1.1.4'
Cl Cl 0.1484 0.1585 'International Tables Vol C Tables 4.2.6.8 and 6.1.1.4'
O O 0.0106 0.0060 'International Tables Vol C Tables 4.2.6.8 and 6.1.1.4'

loop_
_geom_angle_atom_site_label_1
_geom_angle_atom_site_label_2
_geom_angle_atom_site_label_3
_geom_angle
O2 S1 O1 119.0(2)
O2 S1 N2 108.20(18)
O1 S1 N2 104.63(18)
O2 S1 C6 108.51(19)
O1 S1 C6 109.4(2)
N2 S1 C6 106.30(17)
C5 N1 C1 115.5(4)
C3 N2 C20 122.3(3)
C3 N2 S1 120.1(3)
C20 N2 S1 116.1(3)
C19 C20 N2 110.4(3)
C19 C20 C21 110.6(3)
N2 C20 C21 106.0(3)
C19 C20 H20 109.9
N2 C20 H20 109.9
C21 C20 H20 109.9
N1 C1 C2 127.5(4)
N1 C1 Cl1 114.3(4)
C2 C1 Cl1 118.1(4)
C1 C2 C3 115.5(4)
C1 C2 C13 122.7(4)
C3 C2 C13 121.7(4)
N2 C3 C4 120.4(4)
N2 C3 C2 122.7(4)
C4 C3 C2 116.9(4)
C5 C4 C3 118.8(4)
C5 C4 H4 120.6
C3 C4 H4 120.6
N1 C5 C4 125.4(5)
N1 C5 H5 117.3
C4 C5 H5 117.3
C7 C6 C11 121.3(4)
C7 C6 S1 120.0(3)
C11 C6 S1 118.7(3)
C6 C7 C8 118.6(4)
C6 C7 H7 120.7
C8 C7 H7 120.7
C7 C8 C9 121.2(4)
C7 C8 H8 119.4
C9 C8 H8 119.4
C10 C9 C8 118.5(4)
C10 C9 C12 120.7(5)
C8 C9 C12 120.8(4)
C11 C10 C9 121.5(4)
C11 C10 H10 119.3
C9 C10 H10 119.3
C10 C11 C6 118.9(4)
C10 C11 H11 120.5
C6 C11 H11 120.5
C9 C12 H12A 109.5
C9 C12 H12B 109.5
H12A C12 H12B 109.5
C9 C12 H12C 109.5
H12A C12 H12C 109.5
H12B C12 H12C 109.5
N3 C13 C14 113.3(4)
N3 C13 C2 107.5(3)
C14 C13 C2 109.2(3)
N3 C13 H13 108.9
C14 C13 H13 108.9
C2 C13 H13 108.9
C19 C14 C15 119.4(5)
C19 C14 C13 115.4(4)
C15 C14 C13 125.2(5)
C16 C15 C14 119.4(6)
C16 C15 H15 120.3
C14 C15 H15 120.3
C15 C16 C17 121.0(5)
C15 C16 H16 119.5
C17 C16 H16 119.5
C16 C17 C18 120.3(5)
C16 C17 H17 119.8
C18 C17 H17 119.8
C17 C18 C19 119.0(6)
C17 C18 H18 120.5
C19 C18 H18 120.5
C14 C19 C18 120.9(4)
C14 C19 C20 115.3(4)
C18 C19 C20 123.6(4)
C21 N3 C13 115.5(3)
N3 C21 C22 120.7(3)
N3 C21 C20 119.1(4)
C22 C21 C20 120.1(4)
C27 C22 C23 118.2(4)
C27 C22 C21 122.4(4)
C23 C22 C21 119.3(4)
C24 C23 C22 120.8(5)
C24 C23 H23 119.6
C22 C23 H23 119.6
C23 C24 C25 120.9(5)
C23 C24 H24 119.5
C25 C24 H24 119.5
C26 C25 C24 118.2(5)
C26 C25 H25 120.9
C24 C25 H25 120.9
C25 C26 C27 121.6(6)
C25 C26 H26 119.2
C27 C26 H26 119.2
C22 C27 C26 120.2(5)
C22 C27 H27 119.9
C26 C27 H27 119.9

loop_
_geom_bond_atom_site_label_1
_geom_bond_atom_site_label_2
_geom_bond_distance
S1 O2 1.421(3)
S1 O1 1.432(4)
S1 N2 1.693(3)
S1 C6 1.762(4)
Cl1 C1 1.763(5)
N1 C5 1.303(7)
N1 C1 1.304(6)
N2 C3 1.400(5)
N2 C20 1.509(5)
C20 C19 1.505(6)
C20 C21 1.534(5)
C20 H20 0.9800
C1 C2 1.401(6)
C2 C3 1.428(6)
C2 C13 1.530(6)
C3 C4 1.405(6)
C4 C5 1.387(7)
C4 H4 0.9300
C5 H5 0.9300
C6 C7 1.385(5)
C6 C11 1.386(6)
C7 C8 1.385(7)
C7 H7 0.9300
C8 C9 1.394(7)
C8 H8 0.9300
C9 C10 1.383(7)
C9 C12 1.508(7)
C10 C11 1.377(7)
C10 H10 0.9300
C11 H11 0.9300
C12 H12A 0.9600
C12 H12B 0.9600
C12 H12C 0.9600
C13 N3 1.480(6)
C13 C14 1.498(7)
C13 H13 0.9800
C14 C19 1.379(6)
C14 C15 1.405(6)
C15 C16 1.372(9)
C15 H15 0.9300
C16 C17 1.380(10)
C16 H16 0.9300
C17 C18 1.381(8)
C17 H17 0.9300
C18 C19 1.395(6)
C18 H18 0.9300
N3 C21 1.284(5)
C21 C22 1.476(6)
C22 C27 1.385(7)
C22 C23 1.399(6)
C23 C24 1.376(8)
C23 H23 0.9300
C24 C25 1.391(8)
C24 H24 0.9300
C25 C26 1.373(8)
C25 H25 0.9300
C26 C27 1.392(7)
C26 H26 0.9300
C27 H27 0.9300
